data_2003439
loop_
_publ_author_name
'Jaulmes, S.'
'Launay, S.'
'Mah\'e, P.'
'Quarton, M.'

_publ_section_title
;
 Silicatoniobate de Potassium, K~3~Nb~3~O~6~Si~2~O~7~
;
_journal_issue 5
_journal_name_full 'Acta Crystallographica Section C'
_journal_page_first 794
_journal_page_last 796
_journal_paper_doi 10.1107/S0108270194012114
_journal_volume 51
_journal_year 1995
_chemical_formula_sum 'K3 Nb3 O13 Si2'
_chemical_formula_weight 660.18
_space_group_IT_number 190
_symmetry_cell_setting hexagonal
_symmetry_space_group_name_Hall 'P -6c -2c'
_symmetry_space_group_name_H-M 'P -6 2 c'
_atom_type_scat_source IntTabIV
_cell_angle_alpha 90
_cell_angle_beta 90
_cell_angle_gamma 120
_cell_formula_units_Z 2
_cell_length_a 9.012(1)
_cell_length_b 9.012(1)
_cell_length_c 8.027(1)
_cell_measurement_reflns_used 18
_cell_measurement_temperature 293
_cell_measurement_theta_max 10.2
_cell_measurement_theta_min 4.5
_cell_volume 564.58(11)
_computing_molecular_graphics 'MOLVIEW (Cense, 1990)'
_computing_publication_material 'ORFFE (Busing, Martin & Levy, 1964)'
_computing_structure_refinement
;
ORXFLS (Busing, 1971) modifi\'e par P. Laruelle
;
_computing_structure_solution 'MULTAN80 (Main et al., 1980)'
_diffrn_measurement_device 'Syntex-Nicolet P3F'
_diffrn_measurement_method \q/2\q
_diffrn_radiation_type MoK\a
_diffrn_radiation_wavelength 0.71073
_diffrn_reflns_limit_h_max 12
_diffrn_reflns_limit_h_min 0
_diffrn_reflns_limit_k_max 6
_diffrn_reflns_limit_k_min 0
_diffrn_reflns_limit_l_max 11
_diffrn_reflns_limit_l_min 0
_diffrn_reflns_number 348
_diffrn_reflns_theta_max 30
_diffrn_standards_decay_% 9
_diffrn_standards_interval_count 60
_diffrn_standards_number 3
_exptl_absorpt_coefficient_mu 4.254
_exptl_absorpt_correction_T_max 0.851
_exptl_absorpt_correction_T_min 0.808
_exptl_absorpt_correction_type 'm\'ethode de Gauss (Busing & Levy, 1957)'
_exptl_crystal_colour incolore
_exptl_crystal_density_diffrn 3.889
_exptl_crystal_density_meas 3.84(4)
_exptl_crystal_description aiguille
_exptl_crystal_size_max 0.350
_exptl_crystal_size_mid 0.052
_exptl_crystal_size_min 0.038
_refine_diff_density_max 0.6
_refine_diff_density_min -0.7
_refine_ls_extinction_coef g=0.22E-6(7)
_refine_ls_extinction_method 'Becker & Coppens (1975)'
_refine_ls_goodness_of_fit_obs 0.8
_refine_ls_number_parameters 38
_refine_ls_number_reflns 210
_refine_ls_R_factor_obs 0.045
_refine_ls_shift/esd_max 0.00021
_refine_ls_structure_factor_coef F
_refine_ls_weighting_details 'w = 1/\s(F)'
_refine_ls_weighting_scheme calc
_refine_ls_wR_factor_obs 0.061
_reflns_number_observed 210
_reflns_number_total 348
_reflns_observed_criterion I>\s(I)
_cod_data_source_file du1095.cif
_cod_data_source_block du1095a
_cod_depositor_comments
;
The following automatic conversions were performed:

'_refine_ls_weighting_scheme' value '1/\s(F)' was changed to 'calc'.
New tag '_refine_ls_weighting_details' was created. The value of the
new tag was set to 'w = 1/\s(F)'.

Automatic conversion script
Id: cif_fix_values 3143 2015-03-26 13:38:13Z robertas 
;
_cod_original_cell_volume 564.6(2)
_cod_original_formula_sum 'K3 Nb3 O6 Si2 O7'
_cod_database_code 2003439

loop_
_symmetry_equiv_pos_as_xyz
x,y,z
x,y,1/2-z
y,x,1/2+z
y,x,-z
x-y,-y,-z
x-y,-y,1/2+z
-x,-x+y,1/2+z
-x,-x+y,-z
'-y,x-y, +z'
-y,x-y,1/2-z
-x+y,-x,1/2-z
-x+y,-x,z

loop_
_atom_site_label
_atom_site_fract_x
_atom_site_fract_y
_atom_site_fract_z
_atom_site_U_iso_or_equiv
Nb 0.7626(2) 0 0 0.025(1)
K 0.3846(6) 0.9677(6) 0.2500 .018(2)
Si .3333 .6666 0.9527(6) 0.008(1)
O(1) .6666 .3333 0.2500 0.008(5)
O(2) 0.758(2) 0.009(2) .2500 0.017(8)
O(3) 0.178(1) 0 0 0.012(6)
O(4) 0.690(1) 0.176(1) 0.983(1) 0.014(5)

loop_
_geom_angle_atom_site_label_1
_geom_angle_atom_site_label_2
_geom_angle_atom_site_label_3
_geom_angle_site_symmetry_1
_geom_angle_site_symmetry_3
_geom_angle
_geom_angle_publ_flag
O(4) Si O(4) 8_667 4_557 110.3(4) yes
O(4) Si O(4) 5_567 4_557 110.3(4) yes
O(4) Si O(4) 5_567 8_667 110.3(4) yes
O(1) Si O(4) 3 4_557 108.6(4) yes
O(1) Si O(4) 3 8_667 108.6(4) yes
O(1) Si O(4) 3 5_567 108.6(4) yes
O(3) Nb O(3) 12_655 9_655 92.1(8) yes
O(4) Nb O(3) 1_554 9_655 90.3(5) yes
O(4) Nb O(3) 1_554 12_655 175.4(4) yes
O(4) Nb O(3) 5_556 9_655 175.4(4) yes
O(4) Nb O(3) 5_556 12_655 90.3(5) yes
O(4) Nb O(4) 5_556 1_554 87.5(7) yes
O(2) Nb O(3) . 9_655 90.2(5) yes
O(2) Nb O(3) . 12_655 93.2(4) yes
O(2) Nb O(4) . 1_554 90.7(5) yes
O(2) Nb O(4) . 5_556 85.7(5) yes
O(2) Nb O(3) 6_554 9_655 93.2(4) yes
O(2) Nb O(3) 6_554 12_655 90.2(5) yes
O(2) Nb O(4) 6_554 1_554 85.7(5) yes
O(2) Nb O(4) 6_554 5_556 90.7(5) yes
O(2) Nb O(2) 6_554 . 175.1(9) yes

loop_
_geom_bond_atom_site_label_1
_geom_bond_atom_site_label_2
_geom_bond_site_symmetry_1
_geom_bond_site_symmetry_2
_geom_bond_distance
_geom_bond_publ_flag
Si O(4) . 4_557 1.620(10) yes
O(4) O(4) 4_557 8_667 2.66(2) yes
O(4) O(4) 4_557 5_567 2.66(2) yes
O(4) O(1) 4_557 3 2.635(9) yes
Si O(4) . 8_667 1.618(9) yes
O(4) O(4) 8_667 5_567 2.66(2) yes
O(4) O(1) 8_667 3 2.635(9) yes
Si O(4) . 5_567 1.618(9) yes
O(4) O(1) 5_567 3 2.635(9) yes
Si O(1) . 3 1.627(6) yes
Nb O(3) . 9_655 1.928(4) yes
O(3) O(3) 9_655 12_655 2.78(3) yes
O(3) O(4) 9_655 1_554 2.79(2) yes
O(3) O(4) 9_655 5_556 3.920(10) yes
O(3) O(2) 9_655 . 2.790(10) yes
O(3) O(2) 9_655 6_554 2.860(10) yes
Nb O(3) . 12_655 1.928(4) yes
O(3) O(4) 12_655 1_554 3.920(10) yes
O(3) O(4) 12_655 5_556 2.79(2) yes
O(3) O(2) 12_655 . 2.860(10) yes
O(3) O(2) 12_655 6_554 2.790(10) yes
Nb O(4) . 1_554 2.000(9) yes
O(4) O(4) 1_554 5_556 2.77(2) yes
O(4) O(2) 1_554 . 2.850(10) yes
O(4) O(2) 1_554 6_554 2.73(2) yes
Nb O(4) . 5_556 2.000(9) yes
O(4) O(2) 5_556 . 2.73(2) yes
O(4) O(2) 5_556 6_554 2.850(10) yes
Nb O(2) . . 2.0100(10) yes
O(2) O(2) . 6_554 4.016(2) yes
Nb O(2) . 6_554 2.0099(8) yes

loop_
_geom_contact_atom_site_label_1
_geom_contact_atom_site_label_2
_geom_contact_distance
_geom_contact_site_symmetry_2
_geom_contact_publ_flag
K O(4) 2.840(10) 6_564 yes
K O(3) 2.850(10) 1_565 yes
K O(4) 2.930(10) 3_554 yes
K O(4) 3.250(10) 1_564 yes
K O(4) 3.480(10) 11_676 yes
K O(1) 2.990(5) 1_565 yes
K O(2) 3.08(2) 9 yes
K O(2) 3.19(2) 1_565 yes
K O(2) 3.24(2) 12_675 yes
